data_2209040
loop_
_publ_author_name
'Sema \"Ozt\"urk Y\?ild\?ir\?im'
'Mehmet Akkurt'
'S\"uleyman Servi'
'Memet \,Sekerci'
'H.-K. Fun'

_publ_section_title
;
 1-[2-(1,3-Benzothiazol-2-ylimino)imidazolidin-1-yl]ethanone
;
_journal_coeditor_code WN2018
_journal_issue 5
_journal_name_full 'Acta Crystallographica Section E'
_journal_page_first o1870
_journal_page_last o1871
_journal_paper_doi 10.1107/S1600536806013201
_journal_volume 62
_journal_year 2006
_chemical_formula_iupac 'C12 H12 N4 O S'
_chemical_formula_moiety 'C12 H12 N4 O S'
_chemical_formula_sum 'C12 H12 N4 O S'
_chemical_formula_weight 260.33
_chemical_name_systematic
;
1-[2-(1,3-Benzothiazol-2-ylimino)imidazolidin-1-yl]ethanone
;
_space_group_IT_number 14
_symmetry_cell_setting monoclinic
_symmetry_space_group_name_Hall '-P 2yn'
_symmetry_space_group_name_H-M 'P 1 21/n 1'
_atom_sites_solution_hydrogens geom
_atom_sites_solution_primary direct
_atom_sites_solution_secondary difmap
_cell_angle_alpha 90
_cell_angle_beta 93.2710(10)
_cell_angle_gamma 90
_cell_formula_units_Z 4
_cell_length_a 7.31240(10)
_cell_length_b 7.93120(10)
_cell_length_c 21.0085(3)
_cell_measurement_reflns_used 6956
_cell_measurement_temperature 273(2)
_cell_measurement_theta_max 30.19
_cell_measurement_theta_min 2.75
_cell_volume 1216.43(3)
_computing_cell_refinement 'SAINT (Siemens, 1996)'
_computing_data_collection 'SMART (Siemens, 1996)'
_computing_data_reduction SAINT
_computing_molecular_graphics 'ORTEP-3 for Windows (Farrugia, 1997)'
_computing_publication_material 'WinGX (Farrugia, 1999)'
_computing_structure_refinement 'SHELXL97 (Sheldrick, 1997)'
_computing_structure_solution 'SHELXS97 (Sheldrick, 1997)'
_diffrn_ambient_temperature 273(2)
_diffrn_measured_fraction_theta_full 0.992
_diffrn_measured_fraction_theta_max 0.992
_diffrn_measurement_device_type 'Siemens SMART CCD area-detector'
_diffrn_measurement_method '\f and \w'
_diffrn_radiation_monochromator graphite
_diffrn_radiation_source 'sealed tube'
_diffrn_radiation_type 'Mo K\a'
_diffrn_radiation_wavelength 0.71073
_diffrn_reflns_av_R_equivalents 0.0246
_diffrn_reflns_av_sigmaI/netI 0.0167
_diffrn_reflns_limit_h_max 9
_diffrn_reflns_limit_h_min -8
_diffrn_reflns_limit_k_max 10
_diffrn_reflns_limit_k_min -9
_diffrn_reflns_limit_l_max 28
_diffrn_reflns_limit_l_min -28
_diffrn_reflns_number 17496
_diffrn_reflns_reduction_process
;
;
_diffrn_reflns_theta_full 29.00
_diffrn_reflns_theta_max 29.00
_diffrn_reflns_theta_min 1.94
_diffrn_standards_number 0
_exptl_absorpt_coefficient_mu 0.26
_exptl_absorpt_correction_type none
_exptl_crystal_colour colorless
_exptl_crystal_density_diffrn 1.421
_exptl_crystal_density_method 'Not Measured'
_exptl_crystal_description block
_exptl_crystal_F_000 544
_exptl_crystal_size_max 0.57
_exptl_crystal_size_mid 0.30
_exptl_crystal_size_min 0.14
_refine_diff_density_max 0.171
_refine_diff_density_min -0.206
_refine_ls_extinction_method none
_refine_ls_goodness_of_fit_ref 1.049
_refine_ls_hydrogen_treatment mixed
_refine_ls_matrix_type full
_refine_ls_number_parameters 200
_refine_ls_number_reflns 3197
_refine_ls_number_restraints 0
_refine_ls_R_factor_all 0.0468
_refine_ls_R_factor_gt 0.0378
_refine_ls_shift/su_max 0.002
_refine_ls_shift/su_mean 0.000
_refine_ls_structure_factor_coef Fsqd
_refine_ls_weighting_details 'calc w=1/[^2^(Fo^2^)+(0.059P)^2^+0.2011P] where P=(Fo^2^+2Fc^2^)/3'
_refine_ls_weighting_scheme calc
_refine_ls_wR_factor_gt 0.1032
_refine_ls_wR_factor_ref 0.1106
_reflns_number_gt 2639
_reflns_number_total 3197
_reflns_threshold_expression I>2\s(I)
_cod_data_source_file wn2018.cif
_cod_data_source_block 3
_cod_depositor_comments
;
The following automatic conversions were performed:
'_symmetry_cell_setting' value 'Monoclinic' changed to 'monoclinic'
according to '/home/saulius/struct/CIF-dictionaries/cif_core.dic'
dictionary named 'cif_core.dic' version 2.4.1 from 2010-06-29.

Automatic conversion script
Id: cif_fix_enum 1527 2010-12-29 10:47:43Z saulius 

The following automatic conversions were performed:

'_symmetry_cell_setting' value 'Monoclinic' changed to 'monoclinic'
according to /home/saulius/struct/CIF-dictionaries/cif_core.dic
dictionary named 'cif_core.dic' version 2.4.1 from 2010-06-29.

Automatic conversion script
Id: cif_fix_values 1715 2011-07-08 13:25:40Z adriana 
;
_cod_original_sg_symbol_H-M 'P 21/n'
_cod_database_code 2209040
_cod_database_fobs_code 2209040

loop_
_symmetry_equiv_pos_as_xyz
x,y,z
1/2-x,1/2+y,1/2-z
-x,-y,-z
1/2+x,1/2-y,1/2+z

loop_
_atom_site_aniso_label
_atom_site_aniso_U_11
_atom_site_aniso_U_22
_atom_site_aniso_U_33
_atom_site_aniso_U_12
_atom_site_aniso_U_13
_atom_site_aniso_U_23
S1 0.0723(3) 0.0392(2) 0.0369(2) 0.0053(2) 0.00890(10) -0.00400(10)
O1 0.1095(10) 0.0645(8) 0.0499(7) -0.0009(7) 0.0152(6) 0.0210(6)
N1 0.0562(7) 0.0386(6) 0.0338(5) 0.0014(5) 0.0057(5) -0.0006(4)
N2 0.0613(7) 0.0362(6) 0.0341(6) 0.0027(5) 0.0047(5) 0.0008(4)
N3 0.0681(8) 0.0396(6) 0.0364(6) 0.0012(5) 0.0067(5) -0.0021(5)
N4 0.0533(6) 0.0457(7) 0.0333(6) 0.0028(5) 0.0053(4) 0.0040(5)
C1 0.0460(7) 0.0443(7) 0.0358(7) 0.0015(5) 0.0040(5) -0.0002(5)
C2 0.0528(8) 0.0600(9) 0.0361(7) 0.0017(6) 0.0084(6) -0.0014(6)
C3 0.0579(8) 0.0665(10) 0.0406(8) -0.0038(7) 0.0094(6) 0.0117(7)
C4 0.0663(9) 0.0496(9) 0.0519(9) -0.0072(7) 0.0064(7) 0.0108(7)
C5 0.0665(9) 0.0413(8) 0.0446(8) -0.0029(6) 0.0064(7) 0.0012(6)
C6 0.0461(6) 0.0416(7) 0.0346(6) -0.0002(5) 0.0033(5) 0.0006(5)
C7 0.0497(7) 0.0376(7) 0.0335(6) 0.0028(5) 0.0027(5) -0.0021(5)
C8 0.0441(6) 0.0381(7) 0.0342(6) 0.0014(5) 0.0011(5) 0.0021(5)
C9 0.0596(9) 0.0549(9) 0.0393(8) 0.0067(7) 0.0061(6) -0.0081(6)
C10 0.0580(9) 0.0618(9) 0.0350(7) 0.0017(7) 0.0081(6) -0.0012(6)
C11 0.0655(9) 0.0469(8) 0.0440(8) 0.0019(7) 0.0049(6) 0.0099(6)
C12 0.1435(19) 0.0393(9) 0.0576(11) 0.0020(10) 0.0177(11) 0.0051(8)

loop_
_atom_site_type_symbol
_atom_site_label
_atom_site_fract_x
_atom_site_fract_y
_atom_site_fract_z
_atom_site_U_iso_or_equiv
_atom_site_thermal_displace_type
_atom_site_occupancy
S S1 0.68865(5) 0.19838(5) 1.10084(2) 0.04920(10) Uani 1.000
O O1 0.8583(2) 0.49881(16) 0.81407(6) 0.0742(5) Uani 1.000
N N1 0.73641(15) -0.05702(15) 1.02563(5) 0.0427(3) Uani 1.000
N N2 0.77074(16) 0.22018(15) 0.98008(5) 0.0438(4) Uani 1.000
N N3 0.81055(18) 0.00233(17) 0.90453(6) 0.0479(4) Uani 1.000
N N4 0.83229(16) 0.26501(16) 0.87149(5) 0.0440(4) Uani 1.000
C C1 0.66655(18) -0.00234(18) 1.13218(6) 0.0420(4) Uani 1.000
C C2 0.6264(2) -0.0501(2) 1.19343(7) 0.0494(5) Uani 1.000
C C3 0.6170(2) -0.2206(2) 1.20686(8) 0.0547(5) Uani 1.000
C C4 0.6461(2) -0.3401(2) 1.16055(8) 0.0558(5) Uani 1.000
C C5 0.6853(2) -0.2933(2) 1.09943(7) 0.0507(5) Uani 1.000
C C6 0.69662(18) -0.12205(17) 1.08476(6) 0.0407(4) Uani 1.000
C C7 0.73779(17) 0.10798(17) 1.02695(6) 0.0403(4) Uani 1.000
C C8 0.80191(17) 0.16176(16) 0.92363(6) 0.0388(4) Uani 1.000
C C9 0.8395(2) -0.0177(2) 0.83755(7) 0.0511(5) Uani 1.000
C C10 0.8653(2) 0.1618(2) 0.81501(7) 0.0514(5) Uani 1.000
C C11 0.8327(2) 0.4378(2) 0.86582(7) 0.0521(5) Uani 1.000
C C12 0.8011(4) 0.5466(2) 0.92244(10) 0.0797(8) Uani 1.000
H H2 0.604(2) 0.037(3) 1.2236(9) 0.072(6) Uiso 1.000
H H3 0.591(3) -0.246(3) 1.2475(10) 0.072(6) Uiso 1.000
H H4 0.639(2) -0.459(2) 1.1705(9) 0.064(5) Uiso 1.000
H H5 0.705(2) -0.376(2) 1.0689(9) 0.064(5) Uiso 1.000
H H9A 0.942(3) -0.083(2) 0.8323(9) 0.066(5) Uiso 1.000
H H9B 0.735(2) -0.074(2) 0.8174(8) 0.059(5) Uiso 1.000
H H10A 0.993(2) 0.186(2) 0.8031(8) 0.056(5) Uiso 1.000
H H10B 0.777(2) 0.192(2) 0.7828(8) 0.055(5) Uiso 1.000
H H12A 0.76130 0.65640 0.90820 0.1200 Uiso 1.000
H H12B 0.91300 0.55680 0.94830 0.1200 Uiso 1.000
H H12C 0.70870 0.49640 0.94700 0.1200 Uiso 1.000
H H13N 0.788(3) -0.072(3) 0.9304(10) 0.070(6) Uiso 1.000

loop_
_atom_type_symbol
_atom_type_description
_atom_type_scat_dispersion_real
_atom_type_scat_dispersion_imag
_atom_type_scat_source
S S 0.1246 0.1234 'International Tables Vol C Tables 4.2.6.8 and 6.1.1.4'
O O 0.0106 0.0060 'International Tables Vol C Tables 4.2.6.8 and 6.1.1.4'
N N 0.0061 0.0033 'International Tables Vol C Tables 4.2.6.8 and 6.1.1.4'
H H 0.0000 0.0000 'International Tables Vol C Tables 4.2.6.8 and 6.1.1.4'
C C 0.0033 0.0016 'International Tables Vol C Tables 4.2.6.8 and 6.1.1.4'

loop_
_geom_angle_atom_site_label_1
_geom_angle_atom_site_label_2
_geom_angle_atom_site_label_3
_geom_angle
_geom_angle_publ_flag
C1 S1 C7 89.37(6) no
C6 N1 C7 110.70(11) no
C7 N2 C8 118.25(12) no
C8 N3 C9 114.27(12) no
C8 N4 C10 110.30(12) no
C8 N4 C11 130.83(12) no
C10 N4 C11 118.86(11) no
C9 N3 H13N 127.6(16) no
C8 N3 H13N 117.8(16) no
S1 C1 C6 109.27(9) no
C2 C1 C6 121.57(13) no
S1 C1 C2 129.16(11) no
C1 C2 C3 118.10(14) no
C2 C3 C4 120.97(15) no
C3 C4 C5 121.18(15) no
C4 C5 C6 118.97(14) no
C1 C6 C5 119.21(12) no
N1 C6 C5 125.16(12) no
N1 C6 C1 115.63(12) no
S1 C7 N1 115.02(9) no
S1 C7 N2 115.13(10) no
N1 C7 N2 129.85(12) no
N2 C8 N3 128.73(12) no
N3 C8 N4 107.99(11) no
N2 C8 N4 123.28(12) no
N3 C9 C10 103.24(12) no
N4 C10 C9 103.97(11) no
N4 C11 C12 120.26(13) no
O1 C11 N4 118.41(14) no
O1 C11 C12 121.33(15) no
C1 C2 H2 118.0(13) no
C3 C2 H2 123.9(13) no
C2 C3 H3 115.1(15) no
C4 C3 H3 123.9(15) no
C3 C4 H4 120.2(11) no
C5 C4 H4 118.6(11) no
C4 C5 H5 119.8(11) no
C6 C5 H5 121.2(11) no
N3 C9 H9A 110.1(12) no
N3 C9 H9B 108.8(10) no
C10 C9 H9A 111.9(11) no
C10 C9 H9B 114.1(10) no
H9A C9 H9B 108.5(15) no
N4 C10 H10A 107.1(9) no
N4 C10 H10B 107.5(10) no
C9 C10 H10A 113.2(9) no
C9 C10 H10B 111.8(10) no
H10A C10 H10B 112.6(13) no
C11 C12 H12A 109.43 no
C11 C12 H12B 109.45 no
C11 C12 H12C 109.46 no
H12A C12 H12B 109.47 no
H12A C12 H12C 109.48 no
H12B C12 H12C 109.54 no

loop_
_geom_bond_atom_site_label_1
_geom_bond_atom_site_label_2
_geom_bond_distance
_geom_bond_publ_flag
S1 C1 1.7338(15) no
S1 C7 1.7654(13) no
O1 C11 1.2142(19) no
N1 C6 1.3911(17) no
N1 C7 1.3090(18) no
N2 C7 1.3589(17) no
N2 C8 1.3053(16) no
N3 C8 1.3292(18) no
N3 C9 1.4436(19) no
N4 C8 1.3956(17) no
N4 C10 1.4727(19) no
N4 C11 1.376(2) no
N3 H13N 0.82(2) no
C1 C2 1.3887(19) no
C1 C6 1.4026(19) no
C2 C3 1.384(2) no
C3 C4 1.383(2) no
C4 C5 1.382(2) no
C5 C6 1.396(2) no
C9 C10 1.516(2) no
C11 C12 1.498(2) no
C2 H2 0.96(2) no
C3 H3 0.91(2) no
C4 H4 0.968(16) no
C5 H5 0.934(17) no
C9 H9A 0.92(2) no
C9 H9B 0.962(15) no
C10 H10A 0.999(15) no
C10 H10B 0.939(16) no
C12 H12A 0.9605 no
C12 H12B 0.9594 no
C12 H12C 0.9597 no

loop_
_geom_contact_atom_site_label_1
_geom_contact_atom_site_label_2
_geom_contact_distance
_geom_contact_site_symmetry_2
_geom_contact_publ_flag
S1 H4 3.117(17) 1_565 no
S1 H9A 3.11(2) 3_757 no
O1 C10 3.345(2) 2_656 no
O1 C2 3.317(2) 4_554 no
O1 H10A 2.684(16) . no
O1 H10B 2.581(16) . no
O1 H9B 2.866(17) 2_656 no
O1 H10B 2.690(16) 2_656 no
O1 H2 2.704(17) 4_554 no
N1 N3 2.6731(16) . no
N2 C12 2.872(2) . no
N3 N1 2.6731(16) . no
N1 H13N 2.06(2) . no
N2 H12C 2.3350 . no
N3 H12A 2.7688 1_545 no
C2 C9 3.474(2) 3_657 no
C2 O1 3.317(2) 4_455 no
C3 C10 3.561(2) 3_657 no
C4 C11 3.598(2) 3_657 no
C9 C2 3.474(2) 3_657 no
C10 C3 3.561(2) 3_657 no
C10 O1 3.345(2) 2_646 no
C11 C4 3.598(2) 3_657 no
C12 N2 2.872(2) . no
C1 H9A 2.99(2) 3_757 no
C2 H9B 2.817(15) 3_657 no
C2 H10A 2.982(15) 3_757 no
C3 H10B 2.910(15) 3_657 no
C3 H10A 2.884(15) 3_757 no
C4 H10A 2.968(15) 3_757 no
C7 H13N 2.52(2) . no
C8 H12C 2.7907 . no
C9 H12A 3.0509 1_545 no
C12 H13N 3.03(2) 1_565 no
H2 H9B 2.59(2) 3_657 no
H2 O1 2.704(17) 4_455 no
H3 H9A 2.53(3) 4_445 no
H4 S1 3.117(17) 1_545 no
H9A S1 3.11(2) 3_757 no
H9A C1 2.99(2) 3_757 no
H9A H3 2.53(3) 4_544 no
H9B O1 2.866(17) 2_646 no
H9B C2 2.817(15) 3_657 no
H9B H2 2.59(2) 3_657 no
H10A O1 2.684(16) . no
H10A C2 2.982(15) 3_757 no
H10A C3 2.884(15) 3_757 no
H10A C4 2.968(15) 3_757 no
H10B O1 2.581(16) . no
H10B O1 2.690(16) 2_646 no
H10B C3 2.910(15) 3_657 no
H12A N3 2.7688 1_565 no
H12A C9 3.0509 1_565 no
H12A H13N 2.2103 1_565 no
H12C N2 2.3350 . no
H12C C8 2.7907 . no
H13N N1 2.06(2) . no
H13N C7 2.52(2) . no
H13N C12 3.03(2) 1_545 no
H13N H12A 2.2103 1_545 no

loop_
_geom_hbond_atom_site_label_D
_geom_hbond_atom_site_label_H
_geom_hbond_atom_site_label_A
_geom_hbond_distance_DH
_geom_hbond_distance_HA
_geom_hbond_distance_DA
_geom_hbond_angle_DHA
_geom_hbond_publ_flag
N3 H13N N1 0.82(2) 2.06(2) 2.6731(16) 131(2) yes
C12 H12C N2 0.96 2.34 2.872(2) 115 yes

loop_
_geom_torsion_atom_site_label_1
_geom_torsion_atom_site_label_2
_geom_torsion_atom_site_label_3
_geom_torsion_atom_site_label_4
_geom_torsion
_geom_torsion_publ_flag
C7 S1 C1 C2 179.54(14) no
C7 S1 C1 C6 -0.35(10) no
C1 S1 C7 N1 0.47(11) no
C1 S1 C7 N2 -179.71(10) no
C7 N1 C6 C1 0.16(17) no
C7 N1 C6 C5 -179.77(13) no
C6 N1 C7 S1 -0.44(14) no
C6 N1 C7 N2 179.77(13) no
C8 N2 C7 S1 -177.73(10) no
C8 N2 C7 N1 2.0(2) no
C7 N2 C8 N3 -1.7(2) no
C7 N2 C8 N4 178.15(12) no
C9 N3 C8 N2 177.31(13) no
C9 N3 C8 N4 -2.52(16) no
C8 N3 C9 C10 4.60(16) no
C10 N4 C8 N2 179.33(12) no
C10 N4 C8 N3 -0.83(15) no
C11 N4 C8 N2 -1.8(2) no
C11 N4 C8 N3 178.07(14) no
C8 N4 C10 C9 3.51(14) no
C11 N4 C10 C9 -175.54(12) no
C8 N4 C11 O1 -178.00(14) no
C8 N4 C11 C12 1.7(3) no
C10 N4 C11 O1 0.8(2) no
C10 N4 C11 C12 -179.50(17) no
S1 C1 C2 C3 -179.73(11) no
C6 C1 C2 C3 0.1(2) no
S1 C1 C6 N1 0.19(16) no
S1 C1 C6 C5 -179.88(11) no
C2 C1 C6 N1 -179.71(12) no
C2 C1 C6 C5 0.2(2) no
C1 C2 C3 C4 -0.2(2) no
C2 C3 C4 C5 -0.1(2) no
C3 C4 C5 C6 0.4(2) no
C4 C5 C6 C1 -0.5(2) no
C4 C5 C6 N1 179.42(13) no
N3 C9 C10 N4 -4.59(14) no

loop_
_cod_related_entry_id
_cod_related_entry_database
_cod_related_entry_code
1 ChemSpider 21128275
